data_7223655
loop_
_publ_author_name
'Pfeiffer, Constance R.'
'Feaster, Kyle A.'
'Dalgarno, Scott J.'
'Atwood, Jerry L.'

_publ_section_title
;
 Syntheses and characterization of aryl-substituted pyrogallol[4]arenes
 and resorcin[4]arenes
;
_journal_issue 2
_journal_name_full CrystEngComm
_journal_page_first 222
_journal_paper_doi 10.1039/C5CE01792K
_journal_volume 18
_journal_year 2016
_chemical_formula_moiety 'C68 H72 O16, 12(C2 H6 O S)'
_chemical_formula_sum 'C92 H144 O28 S12'
_chemical_formula_weight 2082.79
_space_group_IT_number 2
_symmetry_cell_setting triclinic
_symmetry_Int_Tables_number 2
_symmetry_space_group_name_Hall '-P 1'
_symmetry_space_group_name_H-M 'P -1'
_atom_sites_solution_hydrogens geom
_atom_sites_solution_primary direct
_atom_sites_solution_secondary difmap
_audit_creation_method SHELXL-97
_audit_update_record
;
2015-06-05 deposited with the CCDC.
2015-10-21 downloaded from the CCDC.
;
_cell_angle_alpha 110.429(4)
_cell_angle_beta 109.634(4)
_cell_angle_gamma 92.886(5)
_cell_formula_units_Z 1
_cell_length_a 13.5643(10)
_cell_length_b 14.1911(11)
_cell_length_c 15.9372(12)
_cell_measurement_reflns_used 8369
_cell_measurement_temperature 173(2)
_cell_measurement_theta_max 26.2
_cell_measurement_theta_min 2.2
_cell_volume 2658.4(4)
_computing_cell_refinement 'APEX2 (Bruker AXS, 2008)'
_computing_data_collection 'APEX2 (Bruker AXS, 2008)'
_computing_data_reduction 'APEX2 (Bruker AXS, 2008)'
_computing_molecular_graphics 'X-SEED, Barbour, 2001'
_computing_publication_material 'CIFTAB (Sheldrick, 2013)'
_computing_structure_refinement 'SHELXL-1997 (Sheldrick, 1997)'
_computing_structure_solution 'SHELXS-1997 (Sheldrick, 1997)'
_diffrn_ambient_temperature 173(2)
_diffrn_measured_fraction_theta_full 0.958
_diffrn_measured_fraction_theta_max 0.958
_diffrn_measurement_device_type 'Bruker APEXII CCD area detector'
_diffrn_measurement_method 'omega scans'
_diffrn_radiation_monochromator graphite
_diffrn_radiation_type MoK\a
_diffrn_radiation_wavelength 0.71073
_diffrn_reflns_av_R_equivalents 0.0613
_diffrn_reflns_av_sigmaI/netI 0.0911
_diffrn_reflns_limit_h_max 16
_diffrn_reflns_limit_h_min -16
_diffrn_reflns_limit_k_max 17
_diffrn_reflns_limit_k_min -17
_diffrn_reflns_limit_l_max 19
_diffrn_reflns_limit_l_min -19
_diffrn_reflns_number 36332
_diffrn_reflns_theta_full 26.56
_diffrn_reflns_theta_max 26.56
_diffrn_reflns_theta_min 2.03
_diffrn_source 'fine-focus sealed tube'
_diffrn_standards_decay_% 0.0
_exptl_absorpt_coefficient_mu 0.318
_exptl_absorpt_correction_T_max 0.99
_exptl_absorpt_correction_T_min 0.75
_exptl_absorpt_correction_type multi-scan
_exptl_absorpt_process_details
;
 Data were corrected for decay and absorption using the program SADABS 
 (Sheldrick, G. M. (2003). SADABS. Version 2.10. University of
 G\"ottingen, Germany).
;
_exptl_crystal_colour colourless
_exptl_crystal_density_diffrn 1.301
_exptl_crystal_density_method 'not measured'
_exptl_crystal_description prism
_exptl_crystal_F_000 1112
_exptl_crystal_size_max 0.05
_exptl_crystal_size_mid 0.04
_exptl_crystal_size_min 0.02
_refine_diff_density_max 1.004
_refine_diff_density_min -1.181
_refine_diff_density_rms 0.090
_refine_ls_extinction_method none
_refine_ls_goodness_of_fit_ref 1.020
_refine_ls_hydrogen_treatment constr
_refine_ls_matrix_type full
_refine_ls_number_parameters 662
_refine_ls_number_reflns 10615
_refine_ls_number_restraints 48
_refine_ls_restrained_S_all 1.062
_refine_ls_R_factor_all 0.1214
_refine_ls_R_factor_gt 0.0744
_refine_ls_shift/su_max 0.000
_refine_ls_shift/su_mean 0.000
_refine_ls_structure_factor_coef Fsqd
_refine_ls_weighting_details 'calc w=1/[\s^2^(Fo^2^)+(0.0647P)^2^+8.6547P] where P=(Fo^2^+2Fc^2^)/3'
_refine_ls_weighting_scheme calc
_refine_ls_wR_factor_gt 0.1725
_refine_ls_wR_factor_ref 0.1928
_reflns_number_gt 6821
_reflns_number_total 10615
_reflns_threshold_expression >2sigma(I)
_cod_data_source_file c5ce01792k2.cif
_cod_data_source_block Cocrystal5
_cod_original_cell_volume 2658.4(3)
_cod_database_code 7223655

loop_
_symmetry_equiv_pos_as_xyz
'x, y, z'
'-x, -y, -z'

loop_
_atom_site_label
_atom_site_type_symbol
_atom_site_fract_x
_atom_site_fract_y
_atom_site_fract_z
_atom_site_U_iso_or_equiv
_atom_site_adp_type
_atom_site_occupancy
_atom_site_symmetry_multiplicity
_atom_site_calc_flag
_atom_site_refinement_flags
_atom_site_disorder_assembly
_atom_site_disorder_group
S1E S 0.58875(11) 0.67665(9) 0.39702(8) 0.0263(3) Uani 1 1 d D . .
S1F S 0.74674(11) 0.47286(9) 0.55096(10) 0.0313(3) Uani 1 1 d D . .
O1E O 0.5489(3) 0.6677(2) 0.4720(2) 0.0245(7) Uani 1 1 d D . .
O1F O 0.8206(3) 0.5574(3) 0.5557(3) 0.0403(9) Uani 1 1 d D . .
C1E C 0.5309(4) 0.7748(4) 0.3656(3) 0.0306(12) Uani 1 1 d D . .
H1E1 H 0.4542 0.7499 0.3281 0.046 Uiso 1 1 calc R . .
H1E2 H 0.5643 0.7941 0.3267 0.046 Uiso 1 1 calc R . .
H1E3 H 0.5421 0.8346 0.4245 0.046 Uiso 1 1 calc R . .
C1F C 0.6712(4) 0.5311(4) 0.6201(4) 0.0369(13) Uani 1 1 d D . .
H1F1 H 0.7182 0.5645 0.6885 0.055 Uiso 1 1 calc R . .
H1F2 H 0.6154 0.4786 0.6125 0.055 Uiso 1 1 calc R . .
H1F3 H 0.6383 0.5821 0.5975 0.055 Uiso 1 1 calc R . .
C2E C 0.7213(4) 0.7417(4) 0.4610(4) 0.0385(13) Uani 1 1 d D . .
H2E1 H 0.7246 0.8054 0.5135 0.058 Uiso 1 1 calc R . .
H2E2 H 0.7490 0.7578 0.4172 0.058 Uiso 1 1 calc R . .
H2E3 H 0.7645 0.6984 0.4883 0.058 Uiso 1 1 calc R . .
C2F C 0.6437(4) 0.4311(4) 0.4368(3) 0.0397(13) Uani 1 1 d D . .
H2F1 H 0.6141 0.4899 0.4272 0.060 Uiso 1 1 calc R . .
H2F2 H 0.5875 0.3815 0.4326 0.060 Uiso 1 1 calc R . .
H2F3 H 0.6718 0.3987 0.3867 0.060 Uiso 1 1 calc R . .
S1C S 0.96919(10) 0.27060(9) 0.44504(8) 0.0244(3) Uani 1 1 d D . .
O1C O 0.8705(3) 0.2168(2) 0.4442(2) 0.0287(8) Uani 1 1 d D . .
C1C C 0.9297(4) 0.3685(3) 0.4036(3) 0.0256(10) Uani 1 1 d D . .
H1C1 H 0.8782 0.3377 0.3366 0.038 Uiso 1 1 calc R . .
H1C2 H 0.9923 0.4092 0.4066 0.038 Uiso 1 1 calc R . .
H1C3 H 0.8967 0.4129 0.4445 0.038 Uiso 1 1 calc R . .
C2C C 1.0415(4) 0.3514(4) 0.5671(3) 0.0354(13) Uani 1 1 d D . .
H2C1 H 0.9941 0.3908 0.5938 0.053 Uiso 1 1 calc R . .
H2C2 H 1.1000 0.3985 0.5714 0.053 Uiso 1 1 calc R . .
H2C3 H 1.0707 0.3099 0.6041 0.053 Uiso 1 1 calc R . .
S1B S 0.62398(11) 0.07313(9) 0.47811(9) 0.0290(3) Uani 1 1 d D . .
O1B O 0.6943(3) 0.0736(2) 0.5751(2) 0.0312(8) Uani 1 1 d D . .
S1G S 0.09254(13) 0.09294(13) 0.20214(11) 0.0245(4) Uani 0.75 1 d PD A 1
O1G O -0.0261(7) 0.0804(10) 0.1445(11) 0.056(4) Uani 0.75 1 d PD A 1
C1G C 0.1410(7) 0.0269(6) 0.1129(8) 0.030(2) Uani 0.75 1 d PD A 1
H1G1 H 0.1195 -0.0471 0.0928 0.045 Uiso 0.75 1 calc PR A 1
H1G2 H 0.2190 0.0453 0.1392 0.045 Uiso 0.75 1 calc PR A 1
H1G3 H 0.1116 0.0455 0.0570 0.045 Uiso 0.75 1 calc PR A 1
C2G C 0.1436(7) 0.2170(6) 0.2197(6) 0.044(2) Uani 0.75 1 d PD A 1
H2G1 H 0.1240 0.2669 0.2690 0.065 Uiso 0.75 1 calc PR A 1
H2G2 H 0.1140 0.2268 0.1588 0.065 Uiso 0.75 1 calc PR A 1
H2G3 H 0.2214 0.2268 0.2412 0.065 Uiso 0.75 1 calc PR A 1
S1D S 0.92670(18) 0.86903(16) 0.32702(15) 0.0276(5) Uani 0.60 1 d PD B 1
O2D O 0.8820(11) 0.8481(10) 0.3843(12) 0.057(5) Uani 0.40 1 d PD C 2
C1D C 0.8947(11) 0.9787(11) 0.3019(11) 0.059(4) Uani 0.60 1 d PD B 1
H1D1 H 0.8183 0.9664 0.2634 0.088 Uiso 0.60 1 calc PR B 1
H1D2 H 0.9356 0.9923 0.2657 0.088 Uiso 0.60 1 calc PR B 1
H1D3 H 0.9124 1.0380 0.3628 0.088 Uiso 0.60 1 calc PR B 1
O3 O 0.4204(3) 0.2371(2) 0.3414(2) 0.0214(7) Uani 1 1 d . . .
H3 H 0.4175 0.2393 0.3938 0.026 Uiso 1 1 calc R . .
O4 O 0.6798(3) 0.1856(2) 0.2900(2) 0.0238(7) Uani 1 1 d . . .
H4 H 0.6750 0.2441 0.3243 0.029 Uiso 1 1 d . . .
O1 O 0.3364(3) -0.1276(2) 0.2532(2) 0.0263(8) Uani 1 1 d . . .
H1 H 0.3295 -0.1085 0.3067 0.032 Uiso 1 1 calc R . .
O6 O 0.8083(3) 0.1432(3) 0.0335(2) 0.0272(8) Uani 1 1 d . . .
H6 H 0.8569 0.1228 0.0677 0.033 Uiso 1 1 calc R . .
O2 O 0.3539(3) 0.0826(2) 0.3818(2) 0.0253(8) Uani 1 1 d . . .
H2 H 0.3364 0.0296 0.3896 0.030 Uiso 1 1 calc R . .
O5 O 0.8375(3) 0.1495(3) 0.2256(2) 0.0293(8) Uani 1 1 d . . .
H5 H 0.8814 0.1358 0.1985 0.035 Uiso 1 1 calc R . .
O8 O 0.3109(3) 0.4124(2) -0.1922(2) 0.0315(8) Uani 1 1 d . . .
C13 C 0.5664(4) 0.1947(3) 0.1420(3) 0.0175(9) Uani 1 1 d . . .
C8 C 0.6634(4) 0.1807(3) 0.1984(3) 0.0193(10) Uani 1 1 d . . .
C12 C 0.5538(4) 0.1939(3) 0.0512(3) 0.0184(9) Uani 1 1 d . . .
H12 H 0.4884 0.2054 0.0132 0.022 Uiso 1 1 calc R . .
C4 C 0.4465(4) 0.1210(3) 0.2047(3) 0.0174(9) Uani 1 1 d . . .
C3 C 0.4183(4) 0.1378(3) 0.2844(3) 0.0196(10) Uani 1 1 d . . .
C1 C 0.3757(4) -0.0438(3) 0.2413(3) 0.0196(10) Uani 1 1 d . . .
C25 C 0.5382(4) 0.2355(3) -0.1189(3) 0.0198(10) Uani 1 1 d . . .
C2 C 0.3828(4) 0.0560(3) 0.3029(3) 0.0195(10) Uani 1 1 d . . .
C30 C 0.4291(4) 0.1981(3) -0.1577(3) 0.0229(10) Uani 1 1 d . . .
H30 H 0.4043 0.1293 -0.1688 0.028 Uiso 1 1 calc R . .
C26 C 0.5706(4) 0.3362(3) -0.1055(3) 0.0224(10) Uani 1 1 d . . .
H26 H 0.6448 0.3632 -0.0804 0.027 Uiso 1 1 calc R . .
C27 C 0.4987(4) 0.3988(3) -0.1274(3) 0.0242(10) Uani 1 1 d . . .
H27 H 0.5234 0.4675 -0.1165 0.029 Uiso 1 1 calc R . .
C15 C 0.3803(4) 0.2389(3) 0.1210(3) 0.0223(10) Uani 1 1 d . D .
C11 C 0.6341(4) 0.1768(3) 0.0145(3) 0.0189(10) Uani 1 1 d . . .
C10 C 0.7305(4) 0.1600(3) 0.0713(3) 0.0216(10) Uani 1 1 d . . .
C6 C 0.4010(4) -0.0633(3) 0.1592(3) 0.0191(10) Uani 1 1 d . . .
C9 C 0.7453(4) 0.1614(3) 0.1626(3) 0.0225(10) Uani 1 1 d . . .
C29 C 0.3545(4) 0.2588(3) -0.1810(3) 0.0262(11) Uani 1 1 d . . .
H29 H 0.2804 0.2314 -0.2073 0.031 Uiso 1 1 calc R . .
C7 C 0.4789(4) 0.2122(3) 0.1834(3) 0.0177(9) Uani 1 1 d . . .
H7 H 0.5103 0.2722 0.2468 0.021 Uiso 1 1 calc R . .
C28 C 0.3895(4) 0.3588(3) -0.1656(3) 0.0253(11) Uani 1 1 d . . .
C5 C 0.4376(4) 0.0200(3) 0.1439(3) 0.0191(10) Uani 1 1 d . . .
H8 H 0.4575 0.0076 0.0897 0.023 Uiso 1 1 calc R . .
C31 C 0.3427(4) 0.5187(3) -0.1713(3) 0.0273(11) Uani 1 1 d . . .
H31A H 0.3872 0.5266 -0.2075 0.033 Uiso 1 1 calc R . .
H31B H 0.3845 0.5565 -0.1013 0.033 Uiso 1 1 calc R . .
C14 C 0.6204(4) 0.1739(3) -0.0860(3) 0.0208(10) Uani 1 1 d . . .
H14 H 0.6903 0.2082 -0.0797 0.025 Uiso 1 1 calc R . .
C20 C 0.2999(4) 0.1657(4) 0.0411(4) 0.0310(12) Uani 1 1 d . . .
H20 H 0.3075 0.0960 0.0224 0.037 Uiso 1 1 calc R . .
C32 C 0.2415(4) 0.5598(4) -0.2021(3) 0.0274(11) Uani 1 1 d . . .
H32A H 0.1996 0.5184 -0.2714 0.033 Uiso 1 1 calc R . .
H32B H 0.2611 0.6309 -0.1955 0.033 Uiso 1 1 calc R . .
C18 C 0.1956(4) 0.2914(4) 0.0139(4) 0.0353(13) Uani 1 1 d . . .
C34 C 0.0673(4) 0.5965(4) -0.1810(4) 0.0400(13) Uani 1 1 d . . .
H34A H 0.0834 0.6680 -0.1728 0.060 Uiso 1 1 calc R . .
H34B H 0.0246 0.5912 -0.1435 0.060 Uiso 1 1 calc R . .
H34C H 0.0273 0.5540 -0.2496 0.060 Uiso 1 1 calc R . .
C33 C 0.1712(4) 0.5595(5) -0.1455(4) 0.0376(13) Uani 1 1 d . . .
H33A H 0.2117 0.6038 -0.0767 0.045 Uiso 1 1 calc R . .
H33B H 0.1541 0.4890 -0.1496 0.045 Uiso 1 1 calc R . .
C19 C 0.2083(4) 0.1902(4) -0.0128(4) 0.0396(13) Uani 1 1 d . D .
H19 H 0.1550 0.1380 -0.0675 0.047 Uiso 1 1 calc R . .
C16 C 0.3669(5) 0.3397(4) 0.1447(4) 0.0350(12) Uani 1 1 d . . .
H16 H 0.4205 0.3925 0.1985 0.042 Uiso 1 1 calc R D .
C17 C 0.2749(5) 0.3651(4) 0.0900(4) 0.0400(14) Uani 1 1 d . D .
H17 H 0.2681 0.4349 0.1065 0.048 Uiso 1 1 calc R . .
C1B C 0.6501(4) 0.2011(3) 0.4891(3) 0.0265(11) Uani 1 1 d D . .
H1B1 H 0.6175 0.2440 0.5313 0.040 Uiso 1 1 calc R . .
H1B2 H 0.6200 0.2040 0.4250 0.040 Uiso 1 1 calc R . .
H1B3 H 0.7273 0.2262 0.5169 0.040 Uiso 1 1 calc R . .
C2B C 0.6904(5) 0.0201(4) 0.3997(4) 0.0396(14) Uani 1 1 d D . .
H2B1 H 0.7609 0.0628 0.4242 0.059 Uiso 1 1 calc R . .
H2B2 H 0.6487 0.0173 0.3350 0.059 Uiso 1 1 calc R . .
H2B3 H 0.6985 -0.0492 0.3962 0.059 Uiso 1 1 calc R . .
O7 O 0.1026(4) 0.3165(3) -0.0389(4) 0.0617(13) Uani 0.50 1 d P D 1
C21A C 0.0121(12) 0.2443(11) -0.0806(11) 0.0692(14) Uani 0.50 1 d P D 1
H21A H 0.0020 0.2197 -0.0325 0.083 Uiso 0.50 1 calc PR D 1
H21B H 0.0166 0.1851 -0.1344 0.083 Uiso 0.50 1 calc PR D 1
C22 C -0.0210(12) 0.4109(11) -0.1018(10) 0.0692(14) Uani 0.50 1 d P D 2
H22A H -0.0317 0.4825 -0.0870 0.083 Uiso 0.50 1 calc PR D 2
H22B H -0.0073 0.3881 -0.1624 0.083 Uiso 0.50 1 calc PR D 2
C21 C 0.0777(12) 0.4114(11) -0.0226(10) 0.0692(14) Uani 0.50 1 d P D 2
H21C H 0.1380 0.4587 -0.0168 0.083 Uiso 0.50 1 calc PR D 2
H21D H 0.0671 0.4372 0.0394 0.083 Uiso 0.50 1 calc PR D 2
C23A C -0.0796(12) 0.3315(11) -0.1915(10) 0.0692(14) Uani 0.50 1 d P D 1
H23A H -0.0717 0.2777 -0.2470 0.083 Uiso 0.50 1 calc PR D 1
H23B H -0.0214 0.3914 -0.1647 0.083 Uiso 0.50 1 calc PR D 1
C24A C -0.1962(6) 0.3641(5) -0.2235(5) 0.0692(14) Uani 0.50 1 d P D 1
H24A H -0.2036 0.3913 -0.2735 0.104 Uiso 0.50 1 calc PR D 1
H24B H -0.2026 0.4166 -0.1672 0.104 Uiso 0.50 1 calc PR D 1
H24C H -0.2524 0.3039 -0.2490 0.104 Uiso 0.50 1 calc PR D 1
C22A C -0.0792(12) 0.2933(11) -0.1180(10) 0.0692(14) Uani 0.50 1 d P D 1
H22C H -0.1459 0.2426 -0.1445 0.083 Uiso 0.50 1 calc PR D 1
H22D H -0.0817 0.3511 -0.0622 0.083 Uiso 0.50 1 calc PR D 1
C23 C -0.1189(12) 0.3496(11) -0.1205(11) 0.0692(14) Uani 0.50 1 d P D 2
H23C H -0.1454 0.3772 -0.0677 0.083 Uiso 0.50 1 calc PR D 2
H23D H -0.1127 0.2773 -0.1324 0.083 Uiso 0.50 1 calc PR D 2
C24 C -0.1962(6) 0.3641(5) -0.2235(5) 0.0692(14) Uani 0.50 1 d P D 2
H24D H -0.2679 0.3233 -0.2488 0.104 Uiso 0.50 1 calc PR D 2
H24E H -0.1642 0.3409 -0.2721 0.104 Uiso 0.50 1 calc PR D 2
H24F H -0.2008 0.4365 -0.2085 0.104 Uiso 0.50 1 calc PR D 2
O7B O 0.1026(4) 0.3165(3) -0.0389(4) 0.0617(13) Uani 0.50 1 d P D 2
C2D C 1.0644(6) 0.9214(8) 0.3949(7) 0.049(3) Uani 0.60 1 d PD B 1
H2D1 H 1.0999 0.8710 0.4167 0.074 Uiso 0.60 1 calc PR B 1
H2D2 H 1.0728 0.9833 0.4512 0.074 Uiso 0.60 1 calc PR B 1
H2D3 H 1.0965 0.9389 0.3543 0.074 Uiso 0.60 1 calc PR B 1
S2D S 0.9896(3) 0.9032(2) 0.3996(3) 0.0323(7) Uani 0.40 1 d PD C 2
C4D C 1.0295(10) 0.8118(9) 0.3186(10) 0.042(3) Uani 0.40 1 d PD C 2
H4D1 H 1.0575 0.7622 0.3459 0.062 Uiso 0.40 1 calc PR C 2
H4D2 H 1.0852 0.8454 0.3065 0.062 Uiso 0.40 1 calc PR C 2
H4D3 H 0.9683 0.7764 0.2576 0.062 Uiso 0.40 1 calc PR C 2
C3D C 0.947(3) 0.975(2) 0.324(2) 0.123(17) Uani 0.40 1 d PD C 2
H3D1 H 0.9199 1.0335 0.3571 0.185 Uiso 0.40 1 calc PR C 2
H3D2 H 0.8900 0.9304 0.2628 0.185 Uiso 0.40 1 calc PR C 2
H3D3 H 1.0072 0.9988 0.3115 0.185 Uiso 0.40 1 calc PR C 2
S2G S 0.0747(9) 0.1278(10) 0.1414(9) 0.108(4) Uani 0.25 1 d PD E 2
C3G C 0.139(3) 0.196(3) 0.2693(18) 0.14(2) Uani 0.25 1 d PD E 2
H3G1 H 0.1115 0.2598 0.2889 0.205 Uiso 0.25 1 calc PR E 2
H3G2 H 0.2158 0.2126 0.2869 0.205 Uiso 0.25 1 calc PR E 2
H3G3 H 0.1238 0.1538 0.3024 0.205 Uiso 0.25 1 calc PR E 2
C4G C 0.144(3) 0.024(2) 0.141(3) 0.11(2) Uani 0.25 1 d PD E 2
H4G1 H 0.1205 -0.0270 0.0744 0.162 Uiso 0.25 1 calc PR E 2
H4G2 H 0.1293 -0.0068 0.1821 0.162 Uiso 0.25 1 calc PR E 2
H4G3 H 0.2210 0.0501 0.1648 0.162 Uiso 0.25 1 calc PR E 2
O2G O -0.0306(14) 0.071(2) 0.1433(19) 0.008(5) Uiso 0.25 1 d PD E 2
O1D O 0.8835(6) 0.8698(7) 0.4013(7) 0.026(2) Uiso 0.60 1 d PD B 1

loop_
_atom_site_aniso_label
_atom_site_aniso_U_11
_atom_site_aniso_U_22
_atom_site_aniso_U_33
_atom_site_aniso_U_23
_atom_site_aniso_U_13
_atom_site_aniso_U_12
S1E 0.0492(8) 0.0187(6) 0.0254(6) 0.0104(5) 0.0281(6) 0.0150(6)
S1F 0.0366(8) 0.0221(6) 0.0406(7) 0.0104(5) 0.0222(6) 0.0119(6)
O1E 0.038(2) 0.0221(17) 0.0228(16) 0.0093(13) 0.0217(15) 0.0079(15)
O1F 0.037(2) 0.033(2) 0.051(2) 0.0076(18) 0.0258(19) 0.0023(17)
C1E 0.049(3) 0.026(3) 0.026(3) 0.011(2) 0.022(2) 0.015(2)
C1F 0.047(3) 0.030(3) 0.048(3) 0.018(2) 0.031(3) 0.015(3)
C2E 0.044(3) 0.036(3) 0.057(4) 0.022(3) 0.038(3) 0.018(3)
C2F 0.046(3) 0.028(3) 0.044(3) 0.011(2) 0.020(3) 0.008(3)
S1C 0.0332(7) 0.0186(6) 0.0266(6) 0.0087(5) 0.0170(5) 0.0101(5)
O1C 0.036(2) 0.0241(18) 0.0336(19) 0.0130(15) 0.0211(16) 0.0056(15)
C1C 0.031(3) 0.021(2) 0.029(3) 0.010(2) 0.015(2) 0.007(2)
C2C 0.044(3) 0.027(3) 0.035(3) 0.012(2) 0.016(3) 0.014(2)
S1B 0.0487(8) 0.0233(6) 0.0246(6) 0.0101(5) 0.0246(6) 0.0050(6)
O1B 0.055(2) 0.0273(19) 0.0254(18) 0.0128(15) 0.0284(17) 0.0114(17)
S1G 0.0287(9) 0.0338(9) 0.0169(8) 0.0092(7) 0.0147(7) 0.0156(7)
O1G 0.046(5) 0.065(7) 0.055(5) 0.009(4) 0.031(4) 0.023(4)
C1G 0.026(5) 0.040(5) 0.021(5) 0.000(3) 0.017(4) 0.013(4)
C2G 0.035(5) 0.040(5) 0.042(5) 0.002(5) 0.012(4) 0.005(4)
S1D 0.0381(13) 0.0245(11) 0.0244(11) 0.0094(9) 0.0158(10) 0.0127(9)
O2D 0.083(10) 0.015(7) 0.072(10) -0.004(6) 0.053(8) -0.013(6)
C1D 0.122(13) 0.026(6) 0.093(9) 0.042(6) 0.094(10) 0.052(8)
O3 0.042(2) 0.0142(15) 0.0179(16) 0.0073(12) 0.0219(15) 0.0108(14)
O4 0.040(2) 0.0222(17) 0.0173(15) 0.0077(13) 0.0193(15) 0.0103(15)
O1 0.052(2) 0.0181(17) 0.0207(17) 0.0081(13) 0.0267(16) 0.0105(15)
O6 0.035(2) 0.033(2) 0.0231(17) 0.0108(14) 0.0217(16) 0.0158(16)
O2 0.050(2) 0.0157(16) 0.0226(17) 0.0082(13) 0.0276(16) 0.0112(16)
O5 0.0299(19) 0.042(2) 0.0255(17) 0.0142(15) 0.0187(15) 0.0161(16)
O8 0.040(2) 0.0168(17) 0.037(2) 0.0123(15) 0.0117(17) 0.0085(15)
C13 0.030(3) 0.012(2) 0.019(2) 0.0067(17) 0.018(2) 0.0069(18)
C8 0.040(3) 0.011(2) 0.017(2) 0.0077(17) 0.020(2) 0.0073(19)
C12 0.033(3) 0.010(2) 0.020(2) 0.0070(17) 0.016(2) 0.0098(19)
C4 0.028(2) 0.016(2) 0.017(2) 0.0093(17) 0.0159(19) 0.0094(19)
C3 0.029(3) 0.017(2) 0.016(2) 0.0053(17) 0.0134(19) 0.0082(19)
C1 0.034(3) 0.013(2) 0.023(2) 0.0100(18) 0.020(2) 0.0084(19)
C25 0.041(3) 0.015(2) 0.013(2) 0.0069(17) 0.020(2) 0.010(2)
C2 0.032(3) 0.018(2) 0.017(2) 0.0084(18) 0.018(2) 0.011(2)
C30 0.044(3) 0.013(2) 0.021(2) 0.0081(18) 0.021(2) 0.010(2)
C26 0.041(3) 0.014(2) 0.016(2) 0.0043(17) 0.016(2) 0.003(2)
C27 0.045(3) 0.013(2) 0.019(2) 0.0091(18) 0.015(2) 0.006(2)
C15 0.036(3) 0.024(2) 0.022(2) 0.015(2) 0.022(2) 0.013(2)
C11 0.036(3) 0.010(2) 0.018(2) 0.0041(17) 0.019(2) 0.0061(19)
C10 0.038(3) 0.012(2) 0.023(2) 0.0053(18) 0.023(2) 0.007(2)
C6 0.033(3) 0.014(2) 0.015(2) 0.0047(17) 0.015(2) 0.0105(19)
C9 0.033(3) 0.016(2) 0.022(2) 0.0048(18) 0.017(2) 0.007(2)
C29 0.040(3) 0.020(2) 0.024(2) 0.0076(19) 0.020(2) 0.007(2)
C7 0.035(3) 0.011(2) 0.015(2) 0.0068(17) 0.017(2) 0.0073(19)
C28 0.044(3) 0.017(2) 0.020(2) 0.0074(18) 0.017(2) 0.012(2)
C5 0.034(3) 0.017(2) 0.014(2) 0.0067(17) 0.017(2) 0.0071(19)
C31 0.040(3) 0.018(2) 0.025(2) 0.0073(19) 0.014(2) 0.009(2)
C14 0.040(3) 0.013(2) 0.020(2) 0.0059(18) 0.023(2) 0.011(2)
C20 0.035(3) 0.026(3) 0.035(3) 0.010(2) 0.018(2) 0.011(2)
C32 0.037(3) 0.021(2) 0.024(2) 0.009(2) 0.011(2) 0.010(2)
C18 0.034(3) 0.039(3) 0.043(3) 0.021(3) 0.021(3) 0.017(3)
C34 0.046(3) 0.039(3) 0.038(3) 0.012(3) 0.023(3) 0.012(3)
C33 0.045(3) 0.045(3) 0.029(3) 0.019(2) 0.017(3) 0.011(3)
C19 0.038(3) 0.040(3) 0.039(3) 0.014(3) 0.013(3) 0.014(3)
C16 0.050(3) 0.021(3) 0.039(3) 0.013(2) 0.020(3) 0.010(2)
C17 0.056(4) 0.030(3) 0.058(4) 0.030(3) 0.034(3) 0.025(3)
C1B 0.044(3) 0.021(2) 0.025(2) 0.009(2) 0.025(2) 0.010(2)
C2B 0.081(4) 0.019(3) 0.036(3) 0.010(2) 0.043(3) 0.013(3)
O7 0.050(3) 0.051(3) 0.107(4) 0.049(3) 0.035(3) 0.030(2)
C21A 0.071(3) 0.050(3) 0.060(3) 0.011(2) 0.001(2) 0.026(2)
C22 0.071(3) 0.050(3) 0.060(3) 0.011(2) 0.001(2) 0.026(2)
C21 0.071(3) 0.050(3) 0.060(3) 0.011(2) 0.001(2) 0.026(2)
C23A 0.071(3) 0.050(3) 0.060(3) 0.011(2) 0.001(2) 0.026(2)
C24A 0.071(3) 0.050(3) 0.060(3) 0.011(2) 0.001(2) 0.026(2)
C22A 0.071(3) 0.050(3) 0.060(3) 0.011(2) 0.001(2) 0.026(2)
C23 0.071(3) 0.050(3) 0.060(3) 0.011(2) 0.001(2) 0.026(2)
C24 0.071(3) 0.050(3) 0.060(3) 0.011(2) 0.001(2) 0.026(2)
O7B 0.050(3) 0.051(3) 0.107(4) 0.049(3) 0.035(3) 0.030(2)
C2D 0.039(6) 0.077(8) 0.042(6) 0.022(5) 0.029(5) 0.015(5)
S2D 0.043(2) 0.0247(17) 0.037(2) 0.0139(15) 0.0224(18) 0.0101(15)
C4D 0.041(8) 0.029(7) 0.048(9) 0.012(6) 0.011(7) 0.007(6)
C3D 0.24(4) 0.053(14) 0.23(4) 0.08(2) 0.23(4) 0.09(2)
S2G 0.097(8) 0.150(11) 0.128(9) 0.085(9) 0.066(7) 0.053(8)
C3G 0.10(3) 0.11(4) 0.07(3) -0.07(3) -0.01(3) 0.03(3)
C4G 0.09(4) 0.15(5) 0.06(3) 0.04(3) 0.00(2) 0.05(3)

loop_
_atom_type_symbol
_atom_type_description
_atom_type_scat_dispersion_real
_atom_type_scat_dispersion_imag
_atom_type_scat_source
C C 0.0033 0.0016 'International Tables Vol C Tables 4.2.6.8 and 6.1.1.4'
H H 0.0000 0.0000 'International Tables Vol C Tables 4.2.6.8 and 6.1.1.4'
O O 0.0106 0.0060 'International Tables Vol C Tables 4.2.6.8 and 6.1.1.4'
S S 0.1246 0.1234 'International Tables Vol C Tables 4.2.6.8 and 6.1.1.4'

loop_
_geom_angle_atom_site_label_1
_geom_angle_atom_site_label_2
_geom_angle_atom_site_label_3
_geom_angle
_geom_angle_site_symmetry_1
_geom_angle_site_symmetry_3
O1E S1E C2E 105.6(2) . .
O1E S1E C1E 105.2(2) . .
C2E S1E C1E 99.1(2) . .
O1F S1F C2F 105.8(2) . .
O1F S1F C1F 106.7(2) . .
C2F S1F C1F 97.2(2) . .
S1E C1E H1E1 109.5 . .
S1E C1E H1E2 109.5 . .
H1E1 C1E H1E2 109.5 . .
S1E C1E H1E3 109.5 . .
H1E1 C1E H1E3 109.5 . .
H1E2 C1E H1E3 109.5 . .
S1F C1F H1F1 109.5 . .
S1F C1F H1F2 109.5 . .
H1F1 C1F H1F2 109.5 . .
S1F C1F H1F3 109.5 . .
H1F1 C1F H1F3 109.5 . .
H1F2 C1F H1F3 109.5 . .
S1E C2E H2E1 109.5 . .
S1E C2E H2E2 109.5 . .
H2E1 C2E H2E2 109.5 . .
S1E C2E H2E3 109.5 . .
H2E1 C2E H2E3 109.5 . .
H2E2 C2E H2E3 109.5 . .
S1F C2F H2F1 109.5 . .
S1F C2F H2F2 109.5 . .
H2F1 C2F H2F2 109.5 . .
S1F C2F H2F3 109.5 . .
H2F1 C2F H2F3 109.5 . .
H2F2 C2F H2F3 109.5 . .
O1C S1C C2C 105.3(2) . .
O1C S1C C1C 106.0(2) . .
C2C S1C C1C 96.8(2) . .
S1C C1C H1C1 109.5 . .
S1C C1C H1C2 109.5 . .
H1C1 C1C H1C2 109.5 . .
S1C C1C H1C3 109.5 . .
H1C1 C1C H1C3 109.5 . .
H1C2 C1C H1C3 109.5 . .
S1C C2C H2C1 109.5 . .
S1C C2C H2C2 109.5 . .
H2C1 C2C H2C2 109.5 . .
S1C C2C H2C3 109.5 . .
H2C1 C2C H2C3 109.5 . .
H2C2 C2C H2C3 109.5 . .
O1B S1B C2B 105.2(2) . .
O1B S1B C1B 104.8(2) . .
C2B S1B C1B 97.4(2) . .
O1G S1G C2G 102.8(5) . .
O1G S1G C1G 103.2(6) . .
C2G S1G C1G 97.2(4) . .
S1G C1G H1G1 109.5 . .
S1G C1G H1G2 109.5 . .
H1G1 C1G H1G2 109.5 . .
S1G C1G H1G3 109.5 . .
H1G1 C1G H1G3 109.5 . .
H1G2 C1G H1G3 109.5 . .
S1G C2G H2G1 109.5 . .
S1G C2G H2G2 109.5 . .
H2G1 C2G H2G2 109.5 . .
S1G C2G H2G3 109.5 . .
H2G1 C2G H2G3 109.5 . .
H2G2 C2G H2G3 109.5 . .
O1D S1D C2D 103.7(4) . .
O1D S1D C1D 105.4(5) . .
C2D S1D C1D 95.3(5) . .
S1D C1D H1D1 109.5 . .
S1D C1D H1D2 109.5 . .
H1D1 C1D H1D2 109.5 . .
S1D C1D H1D3 109.5 . .
H1D1 C1D H1D3 109.5 . .
H1D2 C1D H1D3 109.5 . .
C3 O3 H3 109.5 . .
C8 O4 H4 109.5 . .
C1 O1 H1 109.5 . .
C10 O6 H6 109.5 . .
C2 O2 H2 109.5 . .
C9 O5 H5 109.5 . .
C28 O8 C31 117.9(4) . .
C8 C13 C12 118.6(4) . .
C8 C13 C7 118.4(4) . .
C12 C13 C7 123.0(4) . .
O4 C8 C13 119.9(4) . .
O4 C8 C9 119.5(4) . .
C13 C8 C9 120.6(4) . .
C11 C12 C13 122.1(4) . .
C11 C12 H12 118.9 . .
C13 C12 H12 118.9 . .
C3 C4 C5 117.9(4) . .
C3 C4 C7 119.5(4) . .
C5 C4 C7 122.4(4) . .
O3 C3 C4 118.3(4) . .
O3 C3 C2 120.7(4) . .
C4 C3 C2 120.9(4) . .
O1 C1 C2 122.3(4) . .
O1 C1 C6 116.7(4) . .
C2 C1 C6 120.7(4) . .
C30 C25 C26 116.9(4) . .
C30 C25 C14 122.9(4) . .
C26 C25 C14 120.1(4) . .
O2 C2 C1 125.0(4) . .
O2 C2 C3 115.3(4) . .
C1 C2 C3 119.7(4) . .
C25 C30 C29 121.9(4) . .
C25 C30 H30 119.1 . .
C29 C30 H30 119.1 . .
C27 C26 C25 122.6(5) . .
C27 C26 H26 118.7 . .
C25 C26 H26 118.7 . .
C26 C27 C28 118.8(4) . .
C26 C27 H27 120.6 . .
C28 C27 H27 120.6 . .
C16 C15 C20 116.8(5) . .
C16 C15 C7 120.2(4) . .
C20 C15 C7 122.9(4) . .
C12 C11 C10 118.5(4) . .
C12 C11 C14 122.6(4) . .
C10 C11 C14 118.9(4) . .
O6 C10 C9 122.2(4) . .
O6 C10 C11 117.4(4) . .
C9 C10 C11 120.4(4) . .
C5 C6 C1 118.0(4) . .
C5 C6 C14 122.3(4) . 2_655
C1 C6 C14 119.6(4) . 2_655
O5 C9 C10 125.2(4) . .
O5 C9 C8 115.0(4) . .
C10 C9 C8 119.7(4) . .
C28 C29 C30 119.6(5) . .
C28 C29 H29 120.2 . .
C30 C29 H29 120.2 . .
C4 C7 C15 110.2(4) . .
C4 C7 C13 111.4(3) . .
C15 C7 C13 114.3(3) . .
C4 C7 H7 106.8 . .
C15 C7 H7 106.8 . .
C13 C7 H7 106.8 . .
O8 C28 C29 115.7(5) . .
O8 C28 C27 124.2(4) . .
C29 C28 C27 120.1(4) . .
C6 C5 C4 122.6(4) . .
C6 C5 H8 118.7 . .
C4 C5 H8 118.7 . .
O8 C31 C32 106.9(4) . .
O8 C31 H31A 110.3 . .
C32 C31 H31A 110.3 . .
O8 C31 H31B 110.3 . .
C32 C31 H31B 110.3 . .
H31A C31 H31B 108.6 . .
C25 C14 C11 111.7(3) . .
C25 C14 C6 113.5(4) . 2_655
C11 C14 C6 111.1(3) . 2_655
C25 C14 H14 106.7 . .
C11 C14 H14 106.7 . .
C6 C14 H14 106.7 2_655 .
C15 C20 C19 122.6(5) . .
C15 C20 H20 118.7 . .
C19 C20 H20 118.7 . .
C31 C32 C33 114.9(4) . .
C31 C32 H32A 108.6 . .
C33 C32 H32A 108.6 . .
C31 C32 H32B 108.6 . .
C33 C32 H32B 108.6 . .
H32A C32 H32B 107.5 . .
C17 C18 C19 119.2(5) . .
C17 C18 O7 121.0(5) . .
C19 C18 O7 119.8(5) . .
C33 C34 H34A 109.5 . .
C33 C34 H34B 109.5 . .
H34A C34 H34B 109.5 . .
C33 C34 H34C 109.5 . .
H34A C34 H34C 109.5 . .
H34B C34 H34C 109.5 . .
C32 C33 C34 113.8(4) . .
C32 C33 H33A 108.8 . .
C34 C33 H33A 108.8 . .
C32 C33 H33B 108.8 . .
C34 C33 H33B 108.8 . .
H33A C33 H33B 107.7 . .
C18 C19 C20 119.4(5) . .
C18 C19 H19 120.3 . .
C20 C19 H19 120.3 . .
C15 C16 C17 120.9(5) . .
C15 C16 H16 119.6 . .
C17 C16 H16 119.6 . .
C18 C17 C16 121.0(5) . .
C18 C17 H17 119.5 . .
C16 C17 H17 119.5 . .
S1B C1B H1B1 109.5 . .
S1B C1B H1B2 109.5 . .
H1B1 C1B H1B2 109.5 . .
S1B C1B H1B3 109.5 . .
H1B1 C1B H1B3 109.5 . .
H1B2 C1B H1B3 109.5 . .
S1B C2B H2B1 109.5 . .
S1B C2B H2B2 109.5 . .
H2B1 C2B H2B2 109.5 . .
S1B C2B H2B3 109.5 . .
H2B1 C2B H2B3 109.5 . .
H2B2 C2B H2B3 109.5 . .
C21A O7 C18 116.5(7) . .
O7 C21A C22A 107.3(12) . .
O7 C21A H21A 110.2 . .
C22A C21A H21A 110.2 . .
O7 C21A H21B 110.2 . .
C22A C21A H21B 110.2 . .
H21A C21A H21B 108.5 . .
C23 C22 C21 118.4(14) . .
C23 C22 H22A 107.7 . .
C21 C22 H22A 107.7 . .
C23 C22 H22B 107.7 . .
C21 C22 H22B 107.7 . .
H22A C22 H22B 107.1 . .
C22 C21 H21C 109.1 . .
C22 C21 H21D 109.1 . .
H21C C21 H21D 107.9 . .
C22A C23A C24A 103.8(12) . .
C22A C23A H23A 111.0 . .
C24A C23A H23A 111.0 . .
C22A C23A H23B 111.0 . .
C24A C23A H23B 111.0 . .
H23A C23A H23B 109.0 . .
C23A C24A H24A 109.5 . .
C23A C24A H24B 109.5 . .
H24A C24A H24B 109.5 . .
C23A C24A H24C 109.5 . .
H24A C24A H24C 109.5 . .
H24B C24A H24C 109.5 . .
C23A C22A C21A 118.1(15) . .
C23A C22A H22C 107.8 . .
C21A C22A H22C 107.8 . .
C23A C22A H22D 107.8 . .
C21A C22A H22D 107.8 . .
H22C C22A H22D 107.1 . .
C22 C23 H23C 112.1 . .
C22 C23 H23D 112.1 . .
H23C C23 H23D 109.7 . .
S1D C2D H2D1 109.5 . .
S1D C2D H2D2 109.5 . .
H2D1 C2D H2D2 109.5 . .
S1D C2D H2D3 109.5 . .
H2D1 C2D H2D3 109.5 . .
H2D2 C2D H2D3 109.5 . .
O2D S2D C4D 102.8(6) . .
O2D S2D C3D 100.1(11) . .
C4D S2D C3D 94.8(7) . .
S2D C4D H4D1 109.5 . .
S2D C4D H4D2 109.5 . .
H4D1 C4D H4D2 109.5 . .
S2D C4D H4D3 109.5 . .
H4D1 C4D H4D3 109.5 . .
H4D2 C4D H4D3 109.5 . .
S2D C3D H3D1 109.5 . .
S2D C3D H3D2 109.5 . .
H3D1 C3D H3D2 109.5 . .
S2D C3D H3D3 109.5 . .
H3D1 C3D H3D3 109.5 . .
H3D2 C3D H3D3 109.5 . .
O2G S2G C4G 94.5(10) . .
O2G S2G C3G 96.4(13) . .
C4G S2G C3G 93.8(10) . .
S2G C3G H3G1 109.5 . .
S2G C3G H3G2 109.5 . .
H3G1 C3G H3G2 109.5 . .
S2G C3G H3G3 109.5 . .
H3G1 C3G H3G3 109.5 . .
H3G2 C3G H3G3 109.5 . .
S2G C4G H4G1 109.5 . .
S2G C4G H4G2 109.5 . .
H4G1 C4G H4G2 109.5 . .
S2G C4G H4G3 109.5 . .
H4G1 C4G H4G3 109.5 . .
H4G2 C4G H4G3 109.5 . .

loop_
_geom_bond_atom_site_label_1
_geom_bond_atom_site_label_2
_geom_bond_distance
_geom_bond_site_symmetry_2
S1E O1E 1.507(3) .
S1E C2E 1.752(5) .
S1E C1E 1.772(4) .
S1F O1F 1.487(4) .
S1F C2F 1.753(5) .
S1F C1F 1.777(5) .
C1E H1E1 0.9800 .
C1E H1E2 0.9800 .
C1E H1E3 0.9800 .
C1F H1F1 0.9800 .
C1F H1F2 0.9800 .
C1F H1F3 0.9800 .
C2E H2E1 0.9800 .
C2E H2E2 0.9800 .
C2E H2E3 0.9800 .
C2F H2F1 0.9800 .
C2F H2F2 0.9800 .
C2F H2F3 0.9800 .
S1C O1C 1.501(3) .
S1C C2C 1.763(5) .
S1C C1C 1.770(4) .
C1C H1C1 0.9800 .
C1C H1C2 0.9800 .
C1C H1C3 0.9800 .
C2C H2C1 0.9800 .
C2C H2C2 0.9800 .
C2C H2C3 0.9800 .
S1B O1B 1.517(3) .
S1B C2B 1.763(4) .
S1B C1B 1.768(4) .
S1G O1G 1.526(10) .
S1G C2G 1.749(8) .
S1G C1G 1.760(8) .
C1G H1G1 0.9800 .
C1G H1G2 0.9800 .
C1G H1G3 0.9800 .
C2G H2G1 0.9800 .
C2G H2G2 0.9800 .
C2G H2G3 0.9800 .
S1D O1D 1.484(8) .
S1D C2D 1.776(8) .
S1D C1D 1.777(10) .
O2D S2D 1.521(11) .
C1D H1D1 0.9800 .
C1D H1D2 0.9800 .
C1D H1D3 0.9800 .
O3 C3 1.377(5) .
O3 H3 0.8400 .
O4 C8 1.377(5) .
O4 H4 0.8398 .
O1 C1 1.377(5) .
O1 H1 0.8400 .
O6 C10 1.373(5) .
O6 H6 0.8400 .
O2 C2 1.376(5) .
O2 H2 0.8400 .
O5 C9 1.377(6) .
O5 H5 0.8400 .
O8 C28 1.377(6) .
O8 C31 1.436(6) .
C13 C8 1.391(6) .
C13 C12 1.395(6) .
C13 C7 1.531(6) .
C8 C9 1.407(6) .
C12 C11 1.394(6) .
C12 H12 0.9500 .
C4 C3 1.393(6) .
C4 C5 1.395(6) .
C4 C7 1.527(6) .
C3 C2 1.395(6) .
C1 C2 1.389(6) .
C1 C6 1.402(6) .
C25 C30 1.390(7) .
C25 C26 1.394(6) .
C25 C14 1.519(6) .
C30 C29 1.401(6) .
C30 H30 0.9500 .
C26 C27 1.392(6) .
C26 H26 0.9500 .
C27 C28 1.398(7) .
C27 H27 0.9500 .
C15 C16 1.385(6) .
C15 C20 1.386(7) .
C15 C7 1.530(6) .
C11 C10 1.406(6) .
C11 C14 1.534(6) .
C10 C9 1.394(6) .
C6 C5 1.389(6) .
C6 C14 1.536(6) 2_655
C29 C28 1.382(7) .
C29 H29 0.9500 .
C7 H7 1.0000 .
C5 H8 0.9500 .
C31 C32 1.514(7) .
C31 H31A 0.9900 .
C31 H31B 0.9900 .
C14 C6 1.536(6) 2_655
C14 H14 1.0000 .
C20 C19 1.392(7) .
C20 H20 0.9500 .
C32 C33 1.517(7) .
C32 H32A 0.9900 .
C32 H32B 0.9900 .
C18 C17 1.359(8) .
C18 C19 1.385(7) .
C18 O7 1.403(6) .
C34 C33 1.526(7) .
C34 H34A 0.9800 .
C34 H34B 0.9800 .
C34 H34C 0.9800 .
C33 H33A 0.9900 .
C33 H33B 0.9900 .
C19 H19 0.9500 .
C16 C17 1.407(8) .
C16 H16 0.9500 .
C17 H17 0.9500 .
C1B H1B1 0.9800 .
C1B H1B2 0.9800 .
C1B H1B3 0.9800 .
C2B H2B1 0.9800 .
C2B H2B2 0.9800 .
C2B H2B3 0.9800 .
O7 C21A 1.360(16) .
C21A C22A 1.501(18) .
C21A H21A 0.9900 .
C21A H21B 0.9900 .
C22 C23 1.43(2) .
C22 C21 1.498(18) .
C22 H22A 0.9900 .
C22 H22B 0.9900 .
C21 H21C 0.9900 .
C21 H21D 0.9900 .
C23A C22A 1.45(2) .
C23A C24A 1.634(15) .
C23A H23A 0.9900 .
C23A H23B 0.9900 .
C24A H24A 0.9800 .
C24A H24B 0.9800 .
C24A H24C 0.9800 .
C22A H22C 0.9900 .
C22A H22D 0.9900 .
C23 H23C 0.9900 .
C23 H23D 0.9900 .
C2D H2D1 0.9800 .
C2D H2D2 0.9800 .
C2D H2D3 0.9800 .
S2D C4D 1.736(10) .
S2D C3D 1.803(16) .
C4D H4D1 0.9800 .
C4D H4D2 0.9800 .
C4D H4D3 0.9800 .
C3D H3D1 0.9800 .
C3D H3D2 0.9800 .
C3D H3D3 0.9800 .
S2G O2G 1.622(17) .
S2G C4G 1.782(19) .
S2G C3G 1.788(18) .
C3G H3G1 0.9800 .
C3G H3G2 0.9800 .
C3G H3G3 0.9800 .
C4G H4G1 0.9800 .
C4G H4G2 0.9800 .
C4G H4G3 0.9800 .

loop_
_geom_torsion_atom_site_label_1
_geom_torsion_atom_site_label_2
_geom_torsion_atom_site_label_3
_geom_torsion_atom_site_label_4
_geom_torsion
_geom_torsion_site_symmetry_1
_geom_torsion_site_symmetry_4
C12 C13 C8 O4 177.2(4) . .
C7 C13 C8 O4 -1.8(6) . .
C12 C13 C8 C9 -3.0(6) . .
C7 C13 C8 C9 178.1(4) . .
C8 C13 C12 C11 1.8(6) . .
C7 C13 C12 C11 -179.3(4) . .
C5 C4 C3 O3 -176.0(4) . .
C7 C4 C3 O3 0.2(6) . .
C5 C4 C3 C2 0.4(7) . .
C7 C4 C3 C2 176.5(4) . .
O1 C1 C2 O2 1.1(7) . .
C6 C1 C2 O2 176.0(4) . .
O1 C1 C2 C3 -176.7(4) . .
C6 C1 C2 C3 -1.8(7) . .
O3 C3 C2 O2 -1.6(6) . .
C4 C3 C2 O2 -177.8(4) . .
O3 C3 C2 C1 176.4(4) . .
C4 C3 C2 C1 0.2(7) . .
C26 C25 C30 C29 -1.1(6) . .
C14 C25 C30 C29 175.3(4) . .
C30 C25 C26 C27 1.4(6) . .
C14 C25 C26 C27 -175.0(4) . .
C25 C26 C27 C28 -0.9(6) . .
C13 C12 C11 C10 0.0(6) . .
C13 C12 C11 C14 178.9(4) . .
C12 C11 C10 O6 179.9(4) . .
C14 C11 C10 O6 1.0(6) . .
C12 C11 C10 C9 -0.6(6) . .
C14 C11 C10 C9 -179.5(4) . .
O1 C1 C6 C5 178.0(4) . .
C2 C1 C6 C5 2.8(7) . .
O1 C1 C6 C14 2.6(6) . 2_655
C2 C1 C6 C14 -172.6(4) . 2_655
O6 C10 C9 O5 2.0(7) . .
C11 C10 C9 O5 -177.5(4) . .
O6 C10 C9 C8 178.9(4) . .
C11 C10 C9 C8 -0.6(7) . .
O4 C8 C9 O5 -0.5(6) . .
C13 C8 C9 O5 179.6(4) . .
O4 C8 C9 C10 -177.7(4) . .
C13 C8 C9 C10 2.4(7) . .
C25 C30 C29 C28 0.2(6) . .
C3 C4 C7 C15 -87.2(5) . .
C5 C4 C7 C15 88.7(5) . .
C3 C4 C7 C13 144.8(4) . .
C5 C4 C7 C13 -39.2(6) . .
C16 C15 C7 C4 133.4(4) . .
C20 C15 C7 C4 -44.9(5) . .
C16 C15 C7 C13 -100.3(5) . .
C20 C15 C7 C13 81.4(5) . .
C8 C13 C7 C4 -60.9(5) . .
C12 C13 C7 C4 120.2(4) . .
C8 C13 C7 C15 173.3(4) . .
C12 C13 C7 C15 -5.5(6) . .
C31 O8 C28 C29 175.6(4) . .
C31 O8 C28 C27 -5.9(6) . .
C30 C29 C28 O8 178.9(4) . .
C30 C29 C28 C27 0.3(6) . .
C26 C27 C28 O8 -178.4(4) . .
C26 C27 C28 C29 0.0(6) . .
C1 C6 C5 C4 -2.3(7) . .
C14 C6 C5 C4 173.0(4) 2_655 .
C3 C4 C5 C6 0.7(7) . .
C7 C4 C5 C6 -175.3(4) . .
C28 O8 C31 C32 -176.6(4) . .
C30 C25 C14 C11 -80.0(5) . .
C26 C25 C14 C11 96.2(5) . .
C30 C25 C14 C6 46.7(5) . 2_655
C26 C25 C14 C6 -137.1(4) . 2_655
C12 C11 C14 C25 25.4(6) . .
C10 C11 C14 C25 -155.7(4) . .
C12 C11 C14 C6 -102.5(5) . 2_655
C10 C11 C14 C6 76.4(5) . 2_655
C16 C15 C20 C19 -1.1(7) . .
C7 C15 C20 C19 177.2(4) . .
O8 C31 C32 C33 64.7(5) . .
C31 C32 C33 C34 -177.3(4) . .
C17 C18 C19 C20 2.7(8) . .
O7 C18 C19 C20 -178.7(5) . .
C15 C20 C19 C18 -0.5(8) . .
C20 C15 C16 C17 0.6(7) . .
C7 C15 C16 C17 -177.8(4) . .
C19 C18 C17 C16 -3.3(8) . .
O7 C18 C17 C16 178.2(5) . .
C15 C16 C17 C18 1.6(8) . .
C17 C18 O7 C21A -150.9(9) . .
C19 C18 O7 C21A 30.6(10) . .
C18 O7 C21A C22A 170.5(9) . .
C24A C23A C22A C21A 172.7(11) . .
O7 C21A C22A C23A 61.5(17) . .
